data_1541994
loop_
_publ_author_name
'Khodashova, T.S.'

_publ_section_title
;
 Arrangement in crystals of ruthenium nitrosopentaamminetrichloride
;
_journal_name_full 'Zhurnal Strukturnoi Khimii (Issue-No. from 1981)'
_journal_page_first 111
_journal_page_last 112
_journal_volume 4
_journal_year 1963
_chemical_formula_sum 'Cl3 H17 N6 O2 Ru'
_chemical_name_systematic '(Ru (N O) (N H3)5) Cl3 (H2 O)'
_space_group_IT_number 33
_symmetry_space_group_name_Hall 'P -2ac -2n'
_symmetry_space_group_name_H-M 'P n 21 a'
_cell_angle_alpha 90
_cell_angle_beta 90
_cell_angle_gamma 90
_cell_formula_units_Z 4
_cell_length_a 11.906
_cell_length_b 6.884
_cell_length_c 14.171
_cell_volume 1161.468
_citation_journal_id_ASTM ZSTKAI
_cod_data_source_file Khodashova_ZSTKAI_1963_716.cif
_cod_data_source_block H17Cl3N6O2Ru1
_cod_original_sg_symbol_Hall 'P 2c -2n (-x,z,y)'
_cod_original_formula_sum 'H17 Cl3 N6 O2 Ru1'
_cod_database_code 1541994

loop_
_symmetry_equiv_pos_as_xyz
x,y,z
-x,y+1/2,-z
-x+1/2,y+1/2,z+1/2
x+1/2,y,-z+1/2

loop_
_atom_site_label
_atom_site_type_symbol
_atom_site_fract_x
_atom_site_fract_y
_atom_site_fract_z
_atom_site_occupancy
_atom_site_U_iso_or_equiv
_atom_site_attached_hydrogens
Cl1 Cl-1 0.33 0.75 0.236 1 0.0 0
N1 N-3 0.306 0.25 0.231 1 0.0 3
N5 N-3 0.116 0.045 0.145 1 0.0 3
N2 N-3 0.356 0.75 0.469 1 0.0 3
Cl2 Cl-1 0.382 0.25 0.459 1 0.0 0
N4 N-3 0.33 0.455 0.051 1 0.0 3
Cl3 Cl-1 0.068 0.25 0.36 1 0.0 0
Ru1 Ru+2 0.22 0.25 0.102 1 0.0 0
N6 N+3 0.13 0.456 0.148 1 0.0 0
N3 N-3 0.33 0.044 0.05 1 0.0 3
O2 O-2 0.076 0.75 0.384 1 0.0 2
O1 O-2 0.062 0.545 0.169 1 0.0 0
